data_2017619
loop_
_publ_author_name
'B\"ohme, Uwe'
'Fels, Sabine'

_publ_section_title
;
 Pentacoordination <i>versus</i> tetracoordination in silicon
 derivatives of an <i>O</i>,<i>N</i>,<i>O</i>'-tridentate ligand
;
_journal_coeditor_code LN3141
_journal_issue 4
_journal_name_full 'Acta Crystallographica Section C'
_journal_page_first o202
_journal_page_last o205
_journal_paper_doi 10.1107/S0108270110009285
_journal_volume 66
_journal_year 2010
_chemical_formula_iupac 'C16 H17 N O3 Si'
_chemical_formula_moiety 'C16 H17 N O3 Si'
_chemical_formula_sum 'C16 H17 N O3 Si'
_chemical_formula_weight 299.40
_chemical_melting_point 419
_chemical_name_systematic
;
[2-(3-methoxy-2-oxidobenzylideneamino)phenolato-
\k^3^<i>O</i>,<i>N</i>,<i>O</i>']dimethylsilicon
;
_space_group_IT_number 14
_symmetry_cell_setting monoclinic
_symmetry_space_group_name_Hall '-P 2ybc'
_symmetry_space_group_name_H-M 'P 1 21/c 1'
_atom_sites_solution_hydrogens geom
_atom_sites_solution_primary direct
_atom_sites_solution_secondary difmap
_audit_creation_method SHELXL-97
_cell_angle_alpha 90.00
_cell_angle_beta 91.303(2)
_cell_angle_gamma 90.00
_cell_formula_units_Z 4
_cell_length_a 9.0207(3)
_cell_length_b 12.8134(5)
_cell_length_c 12.9427(5)
_cell_measurement_reflns_used 7351
_cell_measurement_temperature 153(2)
_cell_measurement_theta_max 35.69
_cell_measurement_theta_min 2.26
_cell_volume 1495.61(10)
_computing_cell_refinement 'SMART (Bruker, 2007)'
_computing_data_collection 'SMART (Bruker, 2007)'
_computing_data_reduction 'SAINT (Bruker, 2007)'
_computing_molecular_graphics 'ORTEP-3 (Farrugia, 1997)'
_computing_publication_material 'SHELXL97 (Sheldrick, 2008)'
_computing_structure_refinement 'SHELXL97 (Sheldrick, 2008)'
_computing_structure_solution 'SHELXS97 (Sheldrick, 2008)'
_diffrn_ambient_temperature 153(2)
_diffrn_measured_fraction_theta_full 1.000
_diffrn_measured_fraction_theta_max 1.000
_diffrn_measurement_device_type 'Bruker SMART CCD area-detector'
_diffrn_measurement_method 'phi and omega scans'
_diffrn_radiation_monochromator graphite
_diffrn_radiation_source 'sealed tube'
_diffrn_radiation_type MoK\a
_diffrn_radiation_wavelength 0.71073
_diffrn_reflns_av_R_equivalents 0.0228
_diffrn_reflns_av_sigmaI/netI 0.0184
_diffrn_reflns_limit_h_max 12
_diffrn_reflns_limit_h_min -12
_diffrn_reflns_limit_k_max 17
_diffrn_reflns_limit_k_min -17
_diffrn_reflns_limit_l_max 17
_diffrn_reflns_limit_l_min -17
_diffrn_reflns_number 17497
_diffrn_reflns_theta_full 29.00
_diffrn_reflns_theta_max 29.00
_diffrn_reflns_theta_min 2.24
_exptl_absorpt_coefficient_mu 0.166
_exptl_absorpt_correction_T_max 0.950
_exptl_absorpt_correction_T_min 0.932
_exptl_absorpt_correction_type multi-scan
_exptl_absorpt_process_details '(SADABS; Sheldrick 1996)'
_exptl_crystal_colour Orange
_exptl_crystal_density_diffrn 1.330
_exptl_crystal_density_method 'not measured'
_exptl_crystal_description Cube
_exptl_crystal_F_000 632
_exptl_crystal_size_max 0.40
_exptl_crystal_size_mid 0.34
_exptl_crystal_size_min 0.32
_refine_diff_density_max 0.364
_refine_diff_density_min -0.288
_refine_ls_extinction_method none
_refine_ls_goodness_of_fit_ref 1.052
_refine_ls_hydrogen_treatment mixed
_refine_ls_matrix_type full
_refine_ls_number_parameters 197
_refine_ls_number_reflns 3975
_refine_ls_number_restraints 0
_refine_ls_restrained_S_all 1.052
_refine_ls_R_factor_all 0.0432
_refine_ls_R_factor_gt 0.0367
_refine_ls_shift/su_max 0.001
_refine_ls_shift/su_mean 0.000
_refine_ls_structure_factor_coef Fsqd
_refine_ls_weighting_details 'calc w=1/[\s^2^(Fo^2^)+(0.0611P)^2^+0.5981P] where P=(Fo^2^+2Fc^2^)/3'
_refine_ls_weighting_scheme calc
_refine_ls_wR_factor_gt 0.1049
_refine_ls_wR_factor_ref 0.1092
_reflns_number_gt 3463
_reflns_number_total 3975
_reflns_threshold_expression I>2\s(I)
_cod_data_source_file ln3141.cif
_cod_data_source_block III
_cod_original_sg_symbol_H-M 'P 21/c'
_cod_database_code 2017619
_cod_database_fobs_code 2017619

loop_
_symmetry_equiv_pos_as_xyz
'x, y, z'
'-x, y+1/2, -z+1/2'
'-x, -y, -z'
'x, -y-1/2, z-1/2'

loop_
_atom_site_type_symbol
_atom_site_label
_atom_site_fract_x
_atom_site_fract_y
_atom_site_fract_z
_atom_site_U_iso_or_equiv
_atom_site_adp_type
_atom_site_calc_flag
_atom_site_refinement_flags
_atom_site_occupancy
_atom_site_disorder_assembly
_atom_site_disorder_group
Si Si1 0.64343(4) 0.79634(3) 0.14766(2) 0.01718(10) Uani d . 1 . .
O O1 0.67900(10) 0.92436(7) 0.11941(6) 0.01935(19) Uani d . 1 . .
O O2 0.49030(10) 0.72605(7) 0.18738(7) 0.0220(2) Uani d . 1 . .
N N1 0.51860(11) 0.79782(8) 0.01170(8) 0.0174(2) Uani d . 1 . .
C C1 0.53489(13) 0.85781(10) -0.06723(9) 0.0182(2) Uani d . 1 . .
H H1 0.4762(18) 0.8479(13) -0.1279(13) 0.023(4) Uiso d . 1 . .
C C2 0.64141(13) 0.94176(9) -0.06502(9) 0.0176(2) Uani d . 1 . .
C C3 0.70831(13) 0.97075(9) 0.02932(9) 0.0171(2) Uani d . 1 . .
C C4 0.80827(13) 1.05568(10) 0.03205(10) 0.0198(2) Uani d . 1 . .
C C5 0.84307(14) 1.10653(11) -0.05865(11) 0.0237(3) Uani d . 1 . .
H H5 0.9131 1.1619 -0.0571 0.028 Uiso calc R 1 . .
C C6 0.77565(15) 1.07685(11) -0.15251(10) 0.0252(3) Uani d . 1 . .
H H6 0.8000 1.1124 -0.2142 0.030 Uiso calc R 1 . .
C C7 0.67431(14) 0.99650(10) -0.15618(10) 0.0218(2) Uani d . 1 . .
H H7 0.6268 0.9780 -0.2198 0.026 Uiso calc R 1 . .
C C8 0.41379(13) 0.71671(9) 0.01407(10) 0.0186(2) Uani d . 1 . .
C C9 0.40041(13) 0.68027(10) 0.11521(10) 0.0202(2) Uani d . 1 . .
C C10 0.29886(15) 0.60240(11) 0.13756(11) 0.0266(3) Uani d . 1 . .
H H10 0.2880 0.5780 0.2063 0.032 Uiso calc R 1 . .
C C11 0.21344(17) 0.56113(12) 0.05649(12) 0.0305(3) Uani d . 1 . .
H H11 0.1427 0.5084 0.0705 0.037 Uiso calc R 1 . .
C C12 0.22946(16) 0.59548(11) -0.04458(11) 0.0293(3) Uani d . 1 . .
H H12 0.1713 0.5650 -0.0987 0.035 Uiso calc R 1 . .
C C13 0.32988(15) 0.67404(11) -0.06695(10) 0.0239(3) Uani d . 1 . .
H H13 0.3410 0.6980 -0.1358 0.029 Uiso calc R 1 . .
O O3 0.86130(11) 1.08060(8) 0.12815(7) 0.0263(2) Uani d . 1 . .
C C14 0.97863(15) 1.15522(12) 0.13530(12) 0.0288(3) Uani d . 1 . .
H H14A 1.0632 1.1304 0.0959 0.043 Uiso calc R 1 . .
H H14B 1.0090 1.1644 0.2079 0.043 Uiso calc R 1 . .
H H14C 0.9442 1.2221 0.1070 0.043 Uiso calc R 1 . .
C C15 0.78151(15) 0.70660(11) 0.08845(11) 0.0270(3) Uani d . 1 . .
H H15A 0.8122 0.7352 0.0220 0.040 Uiso calc R 1 . .
H H15B 0.7363 0.6378 0.0774 0.040 Uiso calc R 1 . .
H H15C 0.8683 0.6998 0.1349 0.040 Uiso calc R 1 . .
C C16 0.70998(15) 0.81718(11) 0.28499(10) 0.0249(3) Uani d . 1 . .
H H16A 0.8058 0.8532 0.2853 0.037 Uiso calc R 1 . .
H H16B 0.7211 0.7495 0.3196 0.037 Uiso calc R 1 . .
H H16C 0.6377 0.8597 0.3215 0.037 Uiso calc R 1 . .

loop_
_atom_site_aniso_label
_atom_site_aniso_U_11
_atom_site_aniso_U_22
_atom_site_aniso_U_33
_atom_site_aniso_U_12
_atom_site_aniso_U_13
_atom_site_aniso_U_23
Si1 0.02031(17) 0.01753(17) 0.01364(17) -0.00043(11) -0.00075(12) 0.00124(11)
O1 0.0259(4) 0.0185(4) 0.0136(4) -0.0030(3) -0.0006(3) 0.0013(3)
O2 0.0253(4) 0.0257(5) 0.0150(4) -0.0065(4) -0.0014(3) 0.0011(3)
N1 0.0188(4) 0.0166(5) 0.0167(5) -0.0003(3) -0.0003(4) -0.0007(4)
C1 0.0202(5) 0.0189(6) 0.0156(5) 0.0018(4) -0.0001(4) -0.0010(4)
C2 0.0199(5) 0.0170(5) 0.0159(5) 0.0020(4) 0.0009(4) 0.0010(4)
C3 0.0189(5) 0.0167(5) 0.0157(5) 0.0023(4) 0.0019(4) 0.0016(4)
C4 0.0198(5) 0.0203(6) 0.0192(6) 0.0003(4) 0.0006(4) -0.0015(4)
C5 0.0242(6) 0.0216(6) 0.0253(6) -0.0038(5) 0.0030(5) 0.0027(5)
C6 0.0303(6) 0.0254(7) 0.0201(6) -0.0017(5) 0.0037(5) 0.0058(5)
C7 0.0257(6) 0.0235(6) 0.0164(5) 0.0008(5) 0.0007(4) 0.0027(5)
C8 0.0213(5) 0.0163(5) 0.0182(6) -0.0013(4) -0.0003(4) -0.0004(4)
C9 0.0226(5) 0.0195(6) 0.0183(6) -0.0013(4) -0.0005(4) -0.0005(4)
C10 0.0310(6) 0.0264(7) 0.0225(6) -0.0072(5) 0.0010(5) 0.0041(5)
C11 0.0338(7) 0.0268(7) 0.0308(7) -0.0119(5) -0.0028(6) 0.0037(6)
C12 0.0347(7) 0.0259(7) 0.0268(7) -0.0088(5) -0.0075(6) -0.0009(5)
C13 0.0299(6) 0.0226(6) 0.0189(6) -0.0032(5) -0.0038(5) 0.0001(5)
O3 0.0289(5) 0.0298(5) 0.0200(5) -0.0110(4) -0.0012(4) -0.0026(4)
C14 0.0254(6) 0.0282(7) 0.0327(7) -0.0073(5) -0.0036(5) -0.0023(6)
C15 0.0273(6) 0.0272(7) 0.0265(7) 0.0059(5) 0.0005(5) 0.0000(5)
C16 0.0317(6) 0.0263(6) 0.0165(6) -0.0054(5) -0.0040(5) 0.0027(5)

loop_
_atom_type_symbol
_atom_type_description
_atom_type_scat_dispersion_real
_atom_type_scat_dispersion_imag
_atom_type_scat_source
C C 0.0033 0.0016 'International Tables Vol C Tables 4.2.6.8 and 6.1.1.4'
H H 0.0000 0.0000 'International Tables Vol C Tables 4.2.6.8 and 6.1.1.4'
N N 0.0061 0.0033 'International Tables Vol C Tables 4.2.6.8 and 6.1.1.4'
O O 0.0106 0.0060 'International Tables Vol C Tables 4.2.6.8 and 6.1.1.4'
Si Si 0.0817 0.0704 'International Tables Vol C Tables 4.2.6.8 and 6.1.1.4'

loop_
_geom_angle_atom_site_label_1
_geom_angle_atom_site_label_2
_geom_angle_atom_site_label_3
_geom_angle_site_symmetry_1
_geom_angle_site_symmetry_3
_geom_angle
_geom_angle_publ_flag
O1 Si1 O2 . . 135.57(5) y
O1 Si1 C15 . . 111.80(6) y
O2 Si1 C15 . . 110.10(6) y
O1 Si1 C16 . . 90.48(5) y
O2 Si1 C16 . . 91.88(5) y
C15 Si1 C16 . . 105.83(7) y
O1 Si1 N1 . . 84.87(4) y
O2 Si1 N1 . . 80.52(4) y
C15 Si1 N1 . . 90.68(5) y
C16 Si1 N1 . . 163.39(6) y
C3 O1 Si1 . . 130.70(8) ?
C9 O2 Si1 . . 119.18(8) ?
C1 N1 C8 . . 123.15(10) ?
C1 N1 Si1 . . 127.59(8) ?
C8 N1 Si1 . . 109.16(8) ?
N1 C1 C2 . . 121.12(11) ?
N1 C1 H1 . . 120.4(10) ?
C2 C1 H1 . . 118.5(10) ?
C3 C2 C7 . . 120.21(11) ?
C3 C2 C1 . . 119.28(11) ?
C7 C2 C1 . . 120.48(11) ?
O1 C3 C2 . . 123.47(11) ?
O1 C3 C4 . . 117.26(10) ?
C2 C3 C4 . . 119.23(11) ?
O3 C4 C5 . . 125.65(11) ?
O3 C4 C3 . . 114.49(11) ?
C5 C4 C3 . . 119.86(11) ?
C4 C5 C6 . . 120.39(12) ?
C4 C5 H5 . . 119.8 ?
C6 C5 H5 . . 119.8 ?
C7 C6 C5 . . 120.56(12) ?
C7 C6 H6 . . 119.7 ?
C5 C6 H6 . . 119.7 ?
C6 C7 C2 . . 119.69(12) ?
C6 C7 H7 . . 120.2 ?
C2 C7 H7 . . 120.2 ?
C13 C8 C9 . . 121.17(11) ?
C13 C8 N1 . . 128.96(11) ?
C9 C8 N1 . . 109.87(10) ?
O2 C9 C10 . . 123.63(11) ?
O2 C9 C8 . . 115.95(11) ?
C10 C9 C8 . . 120.42(11) ?
C9 C10 C11 . . 118.17(12) ?
C9 C10 H10 . . 120.9 ?
C11 C10 H10 . . 120.9 ?
C12 C11 C10 . . 121.42(13) ?
C12 C11 H11 . . 119.3 ?
C10 C11 H11 . . 119.3 ?
C13 C12 C11 . . 120.50(12) ?
C13 C12 H12 . . 119.7 ?
C11 C12 H12 . . 119.7 ?
C12 C13 C8 . . 118.29(12) ?
C12 C13 H13 . . 120.9 ?
C8 C13 H13 . . 120.9 ?
C4 O3 C14 . . 117.46(11) ?
O3 C14 H14A . . 109.5 ?
O3 C14 H14B . . 109.5 ?
H14A C14 H14B . . 109.5 ?
O3 C14 H14C . . 109.5 ?
H14A C14 H14C . . 109.5 ?
H14B C14 H14C . . 109.5 ?
Si1 C15 H15A . . 109.5 ?
Si1 C15 H15B . . 109.5 ?
H15A C15 H15B . . 109.5 ?
Si1 C15 H15C . . 109.5 ?
H15A C15 H15C . . 109.5 ?
H15B C15 H15C . . 109.5 ?
Si1 C16 H16A . . 109.5 ?
Si1 C16 H16B . . 109.5 ?
H16A C16 H16B . . 109.5 ?
Si1 C16 H16C . . 109.5 ?
H16A C16 H16C . . 109.5 ?
H16B C16 H16C . . 109.5 ?

loop_
_geom_bond_atom_site_label_1
_geom_bond_atom_site_label_2
_geom_bond_site_symmetry_2
_geom_bond_distance
_geom_bond_publ_flag
Si1 O1 . 1.7125(9) ?
Si1 O2 . 1.7367(9) ?
Si1 C15 . 1.8720(10) ?
Si1 C16 . 1.8820(10) ?
Si1 N1 . 2.0680(10) ?
O1 C3 . 1.3405(14) ?
O2 C9 . 1.3564(15) ?
N1 C1 . 1.2895(16) ?
N1 C8 . 1.4058(15) ?
C1 C2 . 1.4423(17) ?
C1 H1 . 0.946(17) ?
C2 C3 . 1.3998(16) ?
C2 C7 . 1.4100(16) ?
C3 C4 . 1.4132(17) ?
C4 O3 . 1.3604(15) ?
C4 C5 . 1.3849(18) ?
C5 C6 . 1.3988(19) ?
C5 H5 . 0.9500 ?
C6 C7 . 1.3769(18) ?
C6 H6 . 0.9500 ?
C7 H7 . 0.9500 ?
C8 C13 . 1.3912(17) ?
C8 C9 . 1.3975(17) ?
C9 C10 . 1.3895(18) ?
C10 C11 . 1.3919(19) ?
C10 H10 . 0.9500 ?
C11 C12 . 1.391(2) ?
C11 H11 . 0.9500 ?
C12 C13 . 1.3891(19) ?
C12 H12 . 0.9500 ?
C13 H13 . 0.9500 ?
O3 C14 . 1.4278(15) ?
C14 H14A . 0.9800 ?
C14 H14B . 0.9800 ?
C14 H14C . 0.9800 ?
C15 H15A . 0.9800 ?
C15 H15B . 0.9800 ?
C15 H15C . 0.9800 ?
C16 H16A . 0.9800 ?
C16 H16B . 0.9800 ?
C16 H16C . 0.9800 ?

loop_
_geom_torsion_atom_site_label_1
_geom_torsion_atom_site_label_2
_geom_torsion_atom_site_label_3
_geom_torsion_atom_site_label_4
_geom_torsion_site_symmetry_1
_geom_torsion_site_symmetry_2
_geom_torsion_site_symmetry_3
_geom_torsion_site_symmetry_4
_geom_torsion
_geom_torsion_publ_flag
O2 Si1 O1 C3 . . . . -111.65(11) ?
C15 Si1 O1 C3 . . . . 47.89(12) ?
C16 Si1 O1 C3 . . . . 155.18(11) ?
N1 Si1 O1 C3 . . . . -40.79(10) ?
O1 Si1 O2 C9 . . . . 92.91(10) ?
C15 Si1 O2 C9 . . . . -66.87(11) ?
C16 Si1 O2 C9 . . . . -174.48(10) ?
N1 Si1 O2 C9 . . . . 20.36(9) ?
O1 Si1 N1 C1 . . . . 25.75(11) ?
O2 Si1 N1 C1 . . . . 163.65(11) ?
C15 Si1 N1 C1 . . . . -86.08(11) ?
C16 Si1 N1 C1 . . . . 100.0(2) ?
O1 Si1 N1 C8 . . . . -157.87(8) ?
O2 Si1 N1 C8 . . . . -19.97(8) ?
C15 Si1 N1 C8 . . . . 90.31(9) ?
C16 Si1 N1 C8 . . . . -83.6(2) ?
C8 N1 C1 C2 . . . . 178.38(11) ?
Si1 N1 C1 C2 . . . . -5.70(17) ?
N1 C1 C2 C3 . . . . -11.82(18) ?
N1 C1 C2 C7 . . . . 170.30(11) ?
Si1 O1 C3 C2 . . . . 36.77(17) ?
Si1 O1 C3 C4 . . . . -145.61(9) ?
C7 C2 C3 O1 . . . . 177.94(11) ?
C1 C2 C3 O1 . . . . 0.05(18) ?
C7 C2 C3 C4 . . . . 0.36(17) ?
C1 C2 C3 C4 . . . . -177.53(11) ?
O1 C3 C4 O3 . . . . -0.83(16) ?
C2 C3 C4 O3 . . . . 176.90(11) ?
O1 C3 C4 C5 . . . . 179.85(11) ?
C2 C3 C4 C5 . . . . -2.42(18) ?
O3 C4 C5 C6 . . . . -176.84(12) ?
C3 C4 C5 C6 . . . . 2.39(19) ?
C4 C5 C6 C7 . . . . -0.3(2) ?
C5 C6 C7 C2 . . . . -1.8(2) ?
C3 C2 C7 C6 . . . . 1.75(18) ?
C1 C2 C7 C6 . . . . 179.61(12) ?
C1 N1 C8 C13 . . . . 12.0(2) ?
Si1 N1 C8 C13 . . . . -164.56(11) ?
C1 N1 C8 C9 . . . . -167.62(11) ?
Si1 N1 C8 C9 . . . . 15.80(12) ?
Si1 O2 C9 C10 . . . . 163.41(11) ?
Si1 O2 C9 C8 . . . . -17.18(15) ?
C13 C8 C9 O2 . . . . 178.48(11) ?
N1 C8 C9 O2 . . . . -1.85(15) ?
C13 C8 C9 C10 . . . . -2.1(2) ?
N1 C8 C9 C10 . . . . 177.58(12) ?
O2 C9 C10 C11 . . . . -179.62(13) ?
C8 C9 C10 C11 . . . . 1.0(2) ?
C9 C10 C11 C12 . . . . 0.7(2) ?
C10 C11 C12 C13 . . . . -1.3(2) ?
C11 C12 C13 C8 . . . . 0.3(2) ?
C9 C8 C13 C12 . . . . 1.4(2) ?
N1 C8 C13 C12 . . . . -178.18(13) ?
C5 C4 O3 C14 . . . . -9.63(19) ?
C3 C4 O3 C14 . . . . 171.10(11) ?
